data_1506992
loop_
_publ_author_name
'Gudimalla, Nagaraju'
'Fr\"ohlich, Roland'
'Hoppe, Dieter'

_publ_section_title
;
 Stereoselective synthesis of Baylis-Hillman-type adducts via allenolates
 generated by acyl migration.
;
_journal_issue 22
_journal_name_full 'Organic letters'
_journal_page_first 4005
_journal_page_last 4008
_journal_paper_doi 10.1021/ol0483908
_journal_volume 6
_journal_year 2004
_chemical_formula_sum 'C28 H39 N O4'
_chemical_formula_weight 453.60
_chemical_name_systematic
; 
 ? 
;
_space_group_IT_number 19
_symmetry_cell_setting orthorhombic
_symmetry_space_group_name_Hall 'P 2ac 2ab'
_symmetry_space_group_name_H-M 'P 21 21 21'
_atom_sites_solution_hydrogens geom
_atom_sites_solution_primary direct
_atom_sites_solution_secondary difmap
_audit_creation_method SHELXL-97
_cell_angle_alpha 90.00
_cell_angle_beta 90.00
_cell_angle_gamma 90.00
_cell_formula_units_Z 4
_cell_length_a 8.660(1)
_cell_length_b 13.115(1)
_cell_length_c 23.230(1)
_cell_measurement_temperature 223(2)
_cell_volume 2638.4(4)
_computing_cell_refinement 'Collect (Nonius B.V., 1998)'
_computing_data_collection 'Collect (Nonius B.V., 1998)'
_computing_data_reduction 'Denzo-SMN (Otwinowski & Minor, 1997)'
_computing_molecular_graphics 'Diamond (Brandenburg, 1997)'
_computing_publication_material 'SHELXL-97 (Sheldrick, 1997)'
_computing_structure_refinement 'SHELXL-97 (Sheldrick, 1997)'
_computing_structure_solution 'SHELXS-97 (Sheldrick, 1990)'
_diffrn_ambient_temperature 223(2)
_diffrn_measured_fraction_theta_full 0.958
_diffrn_measured_fraction_theta_max 0.958
_diffrn_measurement_device_type 'Nonius KappaCCD'
_diffrn_measurement_method '\w and \f scans'
_diffrn_radiation_monochromator graphite
_diffrn_radiation_source 'fine-focus sealed tube'
_diffrn_radiation_type CuK\a
_diffrn_radiation_wavelength 1.54178
_diffrn_reflns_av_R_equivalents 0.026
_diffrn_reflns_av_sigmaI/netI 0.0354
_diffrn_reflns_limit_h_max 9
_diffrn_reflns_limit_h_min -9
_diffrn_reflns_limit_k_max 14
_diffrn_reflns_limit_k_min -14
_diffrn_reflns_limit_l_max 27
_diffrn_reflns_limit_l_min -27
_diffrn_reflns_number 10241
_diffrn_reflns_theta_full 65.03
_diffrn_reflns_theta_max 65.03
_diffrn_reflns_theta_min 3.81
_exptl_absorpt_coefficient_mu 0.596
_exptl_absorpt_correction_T_max 0.8901
_exptl_absorpt_correction_T_min 0.7965
_exptl_absorpt_correction_type empirical
_exptl_absorpt_process_details 'SORTAV (Blessing, 1995 & 1997)'
_exptl_crystal_colour colourless
_exptl_crystal_density_diffrn 1.142
_exptl_crystal_density_method 'not measured'
_exptl_crystal_description block
_exptl_crystal_F_000 984
_exptl_crystal_size_max 0.40
_exptl_crystal_size_mid 0.30
_exptl_crystal_size_min 0.20
_refine_diff_density_max 0.403
_refine_diff_density_min -0.257
_refine_diff_density_rms 0.040
_refine_ls_abs_structure_details 'Flack H D (1983), Acta Cryst. A39, 876-881'
_refine_ls_abs_structure_Flack 0.0(4)
_refine_ls_extinction_coef 0.0023(4)
_refine_ls_extinction_expression Fc^*^=kFc[1+0.001xFc^2^\l^3^/sin(2\q)]^-1/4^
_refine_ls_extinction_method SHELXL
_refine_ls_goodness_of_fit_ref 1.048
_refine_ls_hydrogen_treatment riding
_refine_ls_matrix_type full
_refine_ls_number_parameters 309
_refine_ls_number_reflns 4027
_refine_ls_number_restraints 0
_refine_ls_restrained_S_all 1.048
_refine_ls_R_factor_all 0.0714
_refine_ls_R_factor_gt 0.0564
_refine_ls_shift/su_max 0.001
_refine_ls_shift/su_mean 0.000
_refine_ls_structure_factor_coef Fsqd
_refine_ls_weighting_details 'calc w=1/[\s^2^(Fo^2^)+(0.0644P)^2^+1.5485P] where P=(Fo^2^+2Fc^2^)/3'
_refine_ls_weighting_scheme calc
_refine_ls_wR_factor_gt 0.1411
_refine_ls_wR_factor_ref 0.1524
_reflns_number_gt 3280
_reflns_number_total 4027
_reflns_threshold_expression >2sigma(I)
_cod_data_source_file ol0483908si20040813_045932.cif
_cod_data_source_block hop2438
_cod_original_sg_symbol_H-M P212121
_cod_database_code 1506992

loop_
_symmetry_equiv_pos_as_xyz
'x, y, z'
'-x+1/2, -y, z+1/2'
'-x, y+1/2, -z+1/2'
'x+1/2, -y+1/2, -z'

loop_
_atom_site_label
_atom_site_type_symbol
_atom_site_fract_x
_atom_site_fract_y
_atom_site_fract_z
_atom_site_U_iso_or_equiv
_atom_site_adp_type
_atom_site_occupancy
_atom_site_symmetry_multiplicity
_atom_site_calc_flag
_atom_site_refinement_flags
N1 N 0.1965(3) 0.4904(3) 0.31858(12) 0.0611(9) Uani 1 1 d .
C11 C 0.1099(6) 0.5731(5) 0.34442(18) 0.0928(17) Uani 1 1 d .
H11 H 0.0336 0.5344 0.3674 0.111 Uiso 1 1 calc R
C12 C 0.1924(6) 0.6300(3) 0.39089(19) 0.0751(13) Uani 1 1 d .
H12A H 0.2708 0.6734 0.3739 0.113 Uiso 1 1 calc R
H12B H 0.2407 0.5819 0.4170 0.113 Uiso 1 1 calc R
H12C H 0.1191 0.6717 0.4120 0.113 Uiso 1 1 calc R
C13 C 0.0079(7) 0.6296(3) 0.3061(2) 0.0937(17) Uani 1 1 d .
H13A H 0.0668 0.6811 0.2857 0.140 Uiso 1 1 calc R
H13B H -0.0727 0.6623 0.3285 0.140 Uiso 1 1 calc R
H13C H -0.0385 0.5831 0.2786 0.140 Uiso 1 1 calc R
C14 C 0.1551(6) 0.3824(4) 0.33549(18) 0.0847(16) Uani 1 1 d .
H14 H 0.2309 0.3417 0.3134 0.102 Uiso 1 1 calc R
C15 C 0.1955(7) 0.3586(4) 0.3942(2) 0.0979(18) Uani 1 1 d .
H15A H 0.1282 0.3958 0.4202 0.147 Uiso 1 1 calc R
H15B H 0.3019 0.3780 0.4013 0.147 Uiso 1 1 calc R
H15C H 0.1834 0.2859 0.4007 0.147 Uiso 1 1 calc R
C16 C 0.0089(7) 0.3491(3) 0.3110(3) 0.107(2) Uani 1 1 d .
H16A H -0.0024 0.2761 0.3165 0.160 Uiso 1 1 calc R
H16B H 0.0070 0.3646 0.2702 0.160 Uiso 1 1 calc R
H16C H -0.0754 0.3842 0.3300 0.160 Uiso 1 1 calc R
C2 C 0.3102(4) 0.5116(3) 0.28110(13) 0.0450(8) Uani 1 1 d .
O2 O 0.3623(3) 0.59415(18) 0.26975(10) 0.0592(7) Uani 1 1 d .
O3 O 0.3617(3) 0.42485(16) 0.25456(9) 0.0454(6) Uani 1 1 d .
C4 C 0.5000(4) 0.4345(3) 0.22040(13) 0.0503(9) Uani 1 1 d .
C41 C 0.5107(6) 0.3342(3) 0.18716(18) 0.0767(14) Uani 1 1 d .
H41A H 0.5148 0.2777 0.2141 0.115 Uiso 1 1 calc R
H41B H 0.6033 0.3342 0.1636 0.115 Uiso 1 1 calc R
H41C H 0.4207 0.3268 0.1626 0.115 Uiso 1 1 calc R
C42 C 0.6378(5) 0.4475(4) 0.26013(16) 0.0715(13) Uani 1 1 d .
H42A H 0.6283 0.5113 0.2809 0.107 Uiso 1 1 calc R
H42B H 0.7320 0.4480 0.2376 0.107 Uiso 1 1 calc R
H42C H 0.6410 0.3913 0.2873 0.107 Uiso 1 1 calc R
C5 C 0.4937(4) 0.5226(3) 0.17669(13) 0.0481(8) Uani 1 1 d .
O5 O 0.6092(3) 0.5757(2) 0.17103(10) 0.0722(8) Uani 1 1 d .
C6 C 0.3613(4) 0.5396(2) 0.13570(12) 0.0404(8) Uani 1 1 d .
C7 C 0.3970(5) 0.6198(2) 0.09023(15) 0.0508(9) Uani 1 1 d .
H7 H 0.3004 0.6301 0.0682 0.061 Uiso 1 1 calc R
O7 O 0.4340(4) 0.71582(19) 0.11557(12) 0.0685(8) Uani 1 1 d .
H7A H 0.5087 0.7089 0.1377 0.103 Uiso 1 1 calc R
C70 C 0.5186(4) 0.5863(3) 0.04672(13) 0.0452(8) Uani 1 1 d .
C71 C 0.5499(4) 0.4860(3) 0.03577(13) 0.0466(8) Uani 1 1 d .
H71 H 0.4989 0.4355 0.0573 0.056 Uiso 1 1 calc R
C72 C 0.6577(4) 0.4559(3) -0.00736(13) 0.0468(8) Uani 1 1 d .
C73 C 0.6921(5) 0.3529(3) -0.01894(16) 0.0631(11) Uani 1 1 d .
H73 H 0.6448 0.3012 0.0028 0.076 Uiso 1 1 calc R
C74 C 0.7939(5) 0.3277(4) -0.06169(18) 0.0743(13) Uani 1 1 d .
H74 H 0.8141 0.2587 -0.0696 0.089 Uiso 1 1 calc R
C75 C 0.8684(5) 0.4035(4) -0.09391(16) 0.0687(12) Uani 1 1 d .
H75 H 0.9393 0.3853 -0.1228 0.082 Uiso 1 1 calc R
C76 C 0.8382(4) 0.5026(4) -0.08334(14) 0.0620(10) Uani 1 1 d .
H76 H 0.8878 0.5530 -0.1053 0.074 Uiso 1 1 calc R
C77 C 0.7329(4) 0.5322(3) -0.03965(13) 0.0471(9) Uani 1 1 d .
C78 C 0.6984(5) 0.6350(3) -0.02753(15) 0.0585(10) Uani 1 1 d .
H78 H 0.7474 0.6866 -0.0489 0.070 Uiso 1 1 calc R
C79 C 0.5960(5) 0.6614(3) 0.01436(15) 0.0559(10) Uani 1 1 d .
H79 H 0.5767 0.7307 0.0218 0.067 Uiso 1 1 calc R
C8 C 0.2301(4) 0.4881(3) 0.13916(12) 0.0421(8) Uani 1 1 d .
H8 H 0.2252 0.4417 0.1700 0.050 Uiso 1 1 calc R
C9 C 0.0862(4) 0.4912(3) 0.10182(13) 0.0452(8) Uani 1 1 d .
C9A C 0.1228(5) 0.4700(3) 0.03836(15) 0.0699(12) Uani 1 1 d .
H9A1 H 0.1845 0.5253 0.0229 0.105 Uiso 1 1 calc R
H9A2 H 0.0272 0.4646 0.0168 0.105 Uiso 1 1 calc R
H9A3 H 0.1798 0.4066 0.0352 0.105 Uiso 1 1 calc R
C9B C -0.0232(5) 0.4062(4) 0.1219(2) 0.0815(14) Uani 1 1 d .
H9B1 H 0.0292 0.3410 0.1194 0.122 Uiso 1 1 calc R
H9B2 H -0.1141 0.4053 0.0975 0.122 Uiso 1 1 calc R
H9B3 H -0.0538 0.4188 0.1614 0.122 Uiso 1 1 calc R
C9C C 0.0008(5) 0.5918(3) 0.1086(2) 0.0737(12) Uani 1 1 d .
H9C1 H -0.0230 0.6029 0.1489 0.110 Uiso 1 1 calc R
H9C2 H -0.0943 0.5897 0.0866 0.110 Uiso 1 1 calc R
H9C3 H 0.0652 0.6470 0.0946 0.110 Uiso 1 1 calc R

loop_
_atom_site_aniso_label
_atom_site_aniso_U_11
_atom_site_aniso_U_22
_atom_site_aniso_U_33
_atom_site_aniso_U_23
_atom_site_aniso_U_13
_atom_site_aniso_U_12
N1 0.0432(19) 0.094(2) 0.0459(15) -0.0065(17) 0.0125(13) 0.0026(19)
C11 0.066(3) 0.153(5) 0.059(2) -0.034(3) -0.004(2) 0.043(3)
C12 0.089(4) 0.063(2) 0.074(3) -0.009(2) -0.012(3) -0.002(2)
C13 0.117(5) 0.058(2) 0.106(4) 0.003(2) -0.036(4) 0.017(3)
C14 0.077(4) 0.121(4) 0.056(2) 0.026(2) 0.002(2) -0.044(3)
C15 0.096(4) 0.086(3) 0.111(4) 0.014(3) -0.052(3) 0.005(3)
C16 0.121(5) 0.062(3) 0.137(5) -0.008(3) -0.071(4) 0.007(3)
C2 0.046(2) 0.055(2) 0.0339(15) -0.0050(15) 0.0009(14) 0.0036(18)
O2 0.072(2) 0.0501(14) 0.0558(13) -0.0074(12) 0.0060(13) -0.0060(14)
O3 0.0469(15) 0.0491(13) 0.0404(11) -0.0001(10) 0.0003(10) 0.0029(11)
C4 0.040(2) 0.071(2) 0.0396(17) -0.0081(16) 0.0036(15) 0.0130(19)
C41 0.093(4) 0.076(3) 0.061(2) -0.014(2) -0.006(2) 0.041(3)
C42 0.049(3) 0.116(4) 0.049(2) 0.007(2) -0.0082(19) 0.018(2)
C5 0.0331(19) 0.075(2) 0.0360(16) -0.0055(16) 0.0047(14) -0.0018(19)
O5 0.0438(17) 0.121(2) 0.0520(14) 0.0108(15) -0.0016(12) -0.0211(17)
C6 0.036(2) 0.0489(18) 0.0358(15) -0.0010(13) 0.0008(13) -0.0012(15)
C7 0.054(2) 0.0465(19) 0.0521(19) 0.0015(15) -0.0004(17) -0.0091(18)
O7 0.077(2) 0.0564(15) 0.0722(19) -0.0090(13) 0.0092(15) -0.0100(14)
C70 0.041(2) 0.0557(19) 0.0386(16) 0.0042(15) -0.0002(15) -0.0030(17)
C71 0.044(2) 0.059(2) 0.0366(16) 0.0053(16) 0.0033(13) -0.0059(17)
C72 0.046(2) 0.059(2) 0.0353(15) -0.0003(14) -0.0003(14) -0.0053(17)
C73 0.065(3) 0.068(2) 0.056(2) -0.0056(19) 0.017(2) -0.004(2)
C74 0.074(3) 0.078(3) 0.071(3) -0.023(2) 0.017(2) -0.001(2)
C75 0.054(3) 0.102(3) 0.050(2) -0.011(2) 0.012(2) -0.003(3)
C76 0.051(2) 0.097(3) 0.0386(17) 0.004(2) 0.0022(15) -0.011(2)
C77 0.040(2) 0.068(2) 0.0332(16) 0.0056(15) -0.0033(14) -0.0079(17)
C78 0.059(3) 0.071(2) 0.0454(19) 0.0155(18) -0.0006(18) -0.014(2)
C79 0.057(3) 0.055(2) 0.056(2) 0.0128(17) 0.0025(19) -0.0099(19)
C8 0.0399(19) 0.0532(19) 0.0330(15) 0.0024(14) 0.0004(13) 0.0015(16)
C9 0.0319(18) 0.0561(19) 0.0477(17) 0.0026(16) -0.0026(14) 0.0019(17)
C9A 0.062(3) 0.097(3) 0.051(2) -0.010(2) -0.0138(19) -0.002(2)
C9B 0.059(3) 0.097(3) 0.088(3) 0.020(3) -0.020(3) -0.023(3)
C9C 0.052(3) 0.079(3) 0.089(3) -0.001(2) -0.007(2) 0.012(3)

loop_
_atom_type_symbol
_atom_type_description
_atom_type_scat_dispersion_real
_atom_type_scat_dispersion_imag
_atom_type_scat_source
C C 0.0181 0.0091 'International Tables Vol C Tables 4.2.6.8 and 6.1.1.4'
H H 0.0000 0.0000 'International Tables Vol C Tables 4.2.6.8 and 6.1.1.4'
N N 0.0311 0.0180 'International Tables Vol C Tables 4.2.6.8 and 6.1.1.4'
O O 0.0492 0.0322 'International Tables Vol C Tables 4.2.6.8 and 6.1.1.4'

loop_
_geom_angle_atom_site_label_1
_geom_angle_atom_site_label_2
_geom_angle_atom_site_label_3
_geom_angle
C2 N1 C11 119.5(4)
C2 N1 C14 122.4(3)
C11 N1 C14 118.1(4)
N1 C11 C13 116.2(4)
N1 C11 C12 115.2(4)
C13 C11 C12 118.5(5)
C15 C14 C16 121.0(5)
C15 C14 N1 113.0(4)
C16 C14 N1 112.7(4)
O2 C2 N1 127.1(3)
O2 C2 O3 121.9(3)
N1 C2 O3 111.0(3)
C2 O3 C4 116.4(3)
O3 C4 C42 109.1(3)
O3 C4 C41 104.6(3)
C42 C4 C41 110.8(3)
O3 C4 C5 113.5(3)
C42 C4 C5 110.2(3)
C41 C4 C5 108.4(3)
O5 C5 C6 118.0(3)
O5 C5 C4 117.9(3)
C6 C5 C4 123.7(3)
C8 C6 C5 122.6(3)
C8 C6 C7 124.7(3)
C5 C6 C7 112.7(3)
O7 C7 C6 111.7(3)
O7 C7 C70 111.8(3)
C6 C7 C70 113.7(3)
C71 C70 C79 118.6(3)
C71 C70 C7 122.5(3)
C79 C70 C7 118.8(3)
C70 C71 C72 121.8(3)
C73 C72 C77 118.8(3)
C73 C72 C71 122.6(3)
C77 C72 C71 118.7(3)
C74 C73 C72 120.4(4)
C73 C74 C75 120.9(4)
C76 C75 C74 119.8(4)
C75 C76 C77 121.3(4)
C78 C77 C72 118.4(3)
C78 C77 C76 122.8(3)
C72 C77 C76 118.9(3)
C79 C78 C77 121.6(3)
C78 C79 C70 120.9(4)
C6 C8 C9 131.0(3)
C8 C9 C9C 111.3(3)
C8 C9 C9A 112.0(3)
C9C C9 C9A 111.0(3)
C8 C9 C9B 108.3(3)
C9C C9 C9B 107.3(3)
C9A C9 C9B 106.7(3)

loop_
_geom_bond_atom_site_label_1
_geom_bond_atom_site_label_2
_geom_bond_distance
N1 C2 1.344(4)
N1 C11 1.450(5)
N1 C14 1.512(6)
C11 C13 1.457(6)
C11 C12 1.494(6)
C14 C15 1.443(6)
C14 C16 1.455(6)
C2 O2 1.202(4)
C2 O3 1.368(4)
O3 C4 1.443(4)
C4 C42 1.518(5)
C4 C41 1.529(5)
C4 C5 1.539(5)
C5 O5 1.226(4)
C5 C6 1.507(4)
C6 C8 1.324(5)
C6 C7 1.522(4)
C7 O7 1.427(4)
C7 C70 1.524(5)
C70 C71 1.367(5)
C70 C79 1.409(5)
C71 C72 1.425(4)
C72 C73 1.409(5)
C72 C77 1.410(5)
C73 C74 1.368(5)
C74 C75 1.402(6)
C75 C76 1.348(6)
C76 C77 1.418(5)
C77 C78 1.409(5)
C78 C79 1.362(5)
C8 C9 1.519(4)
C9 C9C 1.521(5)
C9 C9A 1.533(5)
C9 C9B 1.534(5)

loop_
_geom_torsion_atom_site_label_1
_geom_torsion_atom_site_label_2
_geom_torsion_atom_site_label_3
_geom_torsion_atom_site_label_4
_geom_torsion
C2 N1 C11 C13 69.5(6)
C14 N1 C11 C13 -110.9(5)
C2 N1 C11 C12 -75.6(5)
C14 N1 C11 C12 104.0(5)
C2 N1 C14 C15 110.3(5)
C11 N1 C14 C15 -69.2(6)
C2 N1 C14 C16 -107.9(5)
C11 N1 C14 C16 72.5(5)
C11 N1 C2 O2 8.1(6)
C14 N1 C2 O2 -171.4(4)
C11 N1 C2 O3 -170.4(3)
C14 N1 C2 O3 10.1(5)
O2 C2 O3 C4 11.2(5)
N1 C2 O3 C4 -170.2(3)
C2 O3 C4 C42 72.3(4)
C2 O3 C4 C41 -169.0(3)
C2 O3 C4 C5 -51.1(4)
O3 C4 C5 O5 137.8(3)
C42 C4 C5 O5 15.0(4)
C41 C4 C5 O5 -106.5(4)
O3 C4 C5 C6 -49.7(4)
C42 C4 C5 C6 -172.5(3)
C41 C4 C5 C6 66.0(4)
O5 C5 C6 C8 -178.2(3)
C4 C5 C6 C8 9.2(5)
O5 C5 C6 C7 2.9(4)
C4 C5 C6 C7 -169.6(3)
C8 C6 C7 O7 122.3(4)
C5 C6 C7 O7 -58.9(4)
C8 C6 C7 C70 -110.0(4)
C5 C6 C7 C70 68.8(3)
O7 C7 C70 C71 150.6(3)
C6 C7 C70 C71 23.0(5)
O7 C7 C70 C79 -32.9(4)
C6 C7 C70 C79 -160.5(3)
C79 C70 C71 C72 -0.2(5)
C7 C70 C71 C72 176.4(3)
C70 C71 C72 C73 179.6(4)
C70 C71 C72 C77 -0.4(5)
C77 C72 C73 C74 -1.5(6)
C71 C72 C73 C74 178.5(4)
C72 C73 C74 C75 1.4(7)
C73 C74 C75 C76 -0.9(7)
C74 C75 C76 C77 0.6(6)
C73 C72 C77 C78 -179.6(3)
C71 C72 C77 C78 0.4(5)
C73 C72 C77 C76 1.1(5)
C71 C72 C77 C76 -178.9(3)
C75 C76 C77 C78 -179.9(4)
C75 C76 C77 C72 -0.7(5)
C72 C77 C78 C79 0.3(5)
C76 C77 C78 C79 179.5(3)
C77 C78 C79 C70 -0.9(6)
C71 C70 C79 C78 0.9(5)
C7 C70 C79 C78 -175.8(3)
C5 C6 C8 C9 -178.1(3)
C7 C6 C8 C9 0.7(6)
C6 C8 C9 C9C -68.6(5)
C6 C8 C9 C9A 56.3(5)
C6 C8 C9 C9B 173.7(4)

loop_
_cod_related_entry_id
_cod_related_entry_database
_cod_related_entry_code
1 ChemSpider 21200185
